data_1561403
loop_
_publ_author_name
'Fukina, D.G.'
'Suleimanov, E.V.'
'Yavetskiy, R.P.'
'Fukin, G.K.'
'Boryakov, A.V.'
'Borisov, E.N.'
'Borisov, E.V.'
'Surodin, S.I.'
'Saharov, N.V.'

_publ_section_title
;
 Single crystal structure and SHG of defect pyrochlores CsBVMoO6
 (BV=Nb,Ta)
;
_journal_name_full 'Journal of Solid State Chemistry'
_journal_page_first 64
_journal_page_last 69
_journal_paper_doi 10.1016/j.jssc.2016.06.011
_journal_volume 241
_journal_year 2016
_chemical_formula_sum 'Cs Mo O6 Ta'
_chemical_formula_weight 505.80
_space_group_crystal_system cubic
_space_group_IT_number 216
_space_group_name_Hall 'F -4 2 3'
_space_group_name_H-M_alt 'F -4 3 m'
_atom_sites_solution_hydrogens .
_atom_sites_solution_primary direct
_atom_sites_solution_secondary difmap
_cell_angle_alpha 90
_cell_angle_beta 90
_cell_angle_gamma 90
_cell_formula_units_Z 8
_cell_length_a 10.39994(15)
_cell_length_b 10.39994(15)
_cell_length_c 10.39994(15)
_cell_measurement_reflns_used 2903
_cell_measurement_temperature 100(2)
_cell_measurement_theta_max 31.6160
_cell_measurement_theta_min 3.9100
_cell_volume 1124.84(3)
_computing_cell_refinement 'CrysAlisPro, Agilent Technologies'
_computing_data_collection 'CrysAlisPro, Agilent Technologies'
_computing_data_reduction 'CrysAlisPro, Agilent Technologies'
_computing_molecular_graphics 'SHELXTL (Sheldrick, 2000)'
_computing_publication_material 'SHELXTL (Sheldrick, 2000)'
_computing_structure_refinement 'SHELXL-2014/7 (Sheldrick, 2014)'
_computing_structure_solution 'SHELXS-2013/1 (Sheldrick, 2013)'
_diffrn_ambient_temperature 100(2)
_diffrn_measured_fraction_theta_full 1.000
_diffrn_measured_fraction_theta_max 0.978
_diffrn_measurement_device_type 'Xcalibur, EOS (CCD)'
_diffrn_measurement_method '\w scans'
_diffrn_radiation_type MoK\a
_diffrn_radiation_wavelength 0.71073
_diffrn_reflns_av_R_equivalents 0.0455
_diffrn_reflns_av_unetI/netI 0.0133
_diffrn_reflns_Laue_measured_fraction_full 1.000
_diffrn_reflns_Laue_measured_fraction_max 0.978
_diffrn_reflns_limit_h_max 15
_diffrn_reflns_limit_h_min -14
_diffrn_reflns_limit_k_max 15
_diffrn_reflns_limit_k_min -15
_diffrn_reflns_limit_l_max 15
_diffrn_reflns_limit_l_min -15
_diffrn_reflns_number 5965
_diffrn_reflns_point_group_measured_fraction_full 1.000
_diffrn_reflns_point_group_measured_fraction_max 0.968
_diffrn_reflns_theta_full 25.242
_diffrn_reflns_theta_max 32.555
_diffrn_reflns_theta_min 3.393
_diffrn_source 'fine focus sealed tube'
_exptl_absorpt_coefficient_mu 28.004
_exptl_absorpt_correction_T_max 1.00000
_exptl_absorpt_correction_T_min 0.64934
_exptl_absorpt_correction_type multi-scan
_exptl_absorpt_process_details
;
CrysAlisPro, Agilent Technologies, Version 1.171.35.19.
Empirical absorption correction using spherical harmonics,
implemented in SCALE3 ABSPACK scaling algorithm.
;
_exptl_crystal_colour colorless
_exptl_crystal_density_diffrn 5.973
_exptl_crystal_description prism
_exptl_crystal_F_000 1744
_exptl_crystal_size_max 0.200
_exptl_crystal_size_mid 0.150
_exptl_crystal_size_min 0.150
_refine_diff_density_max 5.500
_refine_diff_density_min -2.845
_refine_diff_density_rms 0.445
_refine_ls_abs_structure_details
;
 Flack x determined using 97 quotients [(I+)-(I-)]/[(I+)+(I-)]
 (Parsons, Flack and Wagner, Acta Cryst. B69 (2013) 249-259).
;
_refine_ls_abs_structure_Flack 0.48(2)
_refine_ls_extinction_coef .
_refine_ls_extinction_method none
_refine_ls_goodness_of_fit_ref 1.256
_refine_ls_hydrogen_treatment undef
_refine_ls_matrix_type full
_refine_ls_number_parameters 12
_refine_ls_number_reflns 240
_refine_ls_number_restraints 0
_refine_ls_restrained_S_all 1.256
_refine_ls_R_factor_all 0.0393
_refine_ls_R_factor_gt 0.0388
_refine_ls_shift/su_max 0.000
_refine_ls_shift/su_mean 0.000
_refine_ls_structure_factor_coef Fsqd
_refine_ls_weighting_details 'w=1/[\s^2^(Fo^2^)+(0.0278P)^2^+229.3159P] where P=(Fo^2^+2Fc^2^)/3'
_refine_ls_weighting_scheme calc
_refine_ls_wR_factor_gt 0.0967
_refine_ls_wR_factor_ref 0.0969
_reflns_Friedel_coverage 0.765
_reflns_Friedel_fraction_full 1.000
_reflns_Friedel_fraction_max 0.954
_reflns_number_gt 237
_reflns_number_total 240
_reflns_threshold_expression 'I > 2\s(I)'
_cod_data_source_file JSSC-2016-241-64.cif
_cod_data_source_block d1
_cod_original_cell_volume 1124.85(5)
_cod_database_code 1561403
_shelx_space_group_comment
;
The symmetry employed for this shelxl refinement is uniquely defined
by the following loop, which should always be used as a source of
symmetry information in preference to the above space-group names.
They are only intended as comments.
;
_shelx_estimated_absorpt_t_min 0.071
_shelx_estimated_absorpt_t_max 0.102

loop_
_space_group_symop_operation_xyz
'x, y, z'
'-x, -y, z'
'-x, y, -z'
'x, -y, -z'
'z, x, y'
'z, -x, -y'
'-z, -x, y'
'-z, x, -y'
'y, z, x'
'-y, z, -x'
'y, -z, -x'
'-y, -z, x'
'y, x, z'
'-y, -x, z'
'y, -x, -z'
'-y, x, -z'
'x, z, y'
'-x, z, -y'
'-x, -z, y'
'x, -z, -y'
'z, y, x'
'z, -y, -x'
'-z, y, -x'
'-z, -y, x'
'x, y+1/2, z+1/2'
'-x, -y+1/2, z+1/2'
'-x, y+1/2, -z+1/2'
'x, -y+1/2, -z+1/2'
'z, x+1/2, y+1/2'
'z, -x+1/2, -y+1/2'
'-z, -x+1/2, y+1/2'
'-z, x+1/2, -y+1/2'
'y, z+1/2, x+1/2'
'-y, z+1/2, -x+1/2'
'y, -z+1/2, -x+1/2'
'-y, -z+1/2, x+1/2'
'y, x+1/2, z+1/2'
'-y, -x+1/2, z+1/2'
'y, -x+1/2, -z+1/2'
'-y, x+1/2, -z+1/2'
'x, z+1/2, y+1/2'
'-x, z+1/2, -y+1/2'
'-x, -z+1/2, y+1/2'
'x, -z+1/2, -y+1/2'
'z, y+1/2, x+1/2'
'z, -y+1/2, -x+1/2'
'-z, y+1/2, -x+1/2'
'-z, -y+1/2, x+1/2'
'x+1/2, y, z+1/2'
'-x+1/2, -y, z+1/2'
'-x+1/2, y, -z+1/2'
'x+1/2, -y, -z+1/2'
'z+1/2, x, y+1/2'
'z+1/2, -x, -y+1/2'
'-z+1/2, -x, y+1/2'
'-z+1/2, x, -y+1/2'
'y+1/2, z, x+1/2'
'-y+1/2, z, -x+1/2'
'y+1/2, -z, -x+1/2'
'-y+1/2, -z, x+1/2'
'y+1/2, x, z+1/2'
'-y+1/2, -x, z+1/2'
'y+1/2, -x, -z+1/2'
'-y+1/2, x, -z+1/2'
'x+1/2, z, y+1/2'
'-x+1/2, z, -y+1/2'
'-x+1/2, -z, y+1/2'
'x+1/2, -z, -y+1/2'
'z+1/2, y, x+1/2'
'z+1/2, -y, -x+1/2'
'-z+1/2, y, -x+1/2'
'-z+1/2, -y, x+1/2'
'x+1/2, y+1/2, z'
'-x+1/2, -y+1/2, z'
'-x+1/2, y+1/2, -z'
'x+1/2, -y+1/2, -z'
'z+1/2, x+1/2, y'
'z+1/2, -x+1/2, -y'
'-z+1/2, -x+1/2, y'
'-z+1/2, x+1/2, -y'
'y+1/2, z+1/2, x'
'-y+1/2, z+1/2, -x'
'y+1/2, -z+1/2, -x'
'-y+1/2, -z+1/2, x'
'y+1/2, x+1/2, z'
'-y+1/2, -x+1/2, z'
'y+1/2, -x+1/2, -z'
'-y+1/2, x+1/2, -z'
'x+1/2, z+1/2, y'
'-x+1/2, z+1/2, -y'
'-x+1/2, -z+1/2, y'
'x+1/2, -z+1/2, -y'
'z+1/2, y+1/2, x'
'z+1/2, -y+1/2, -x'
'-z+1/2, y+1/2, -x'
'-z+1/2, -y+1/2, x'

loop_
_atom_site_label
_atom_site_type_symbol
_atom_site_fract_x
_atom_site_fract_y
_atom_site_fract_z
_atom_site_U_iso_or_equiv
_atom_site_adp_type
_atom_site_occupancy
_atom_site_site_symmetry_order
_atom_site_calc_flag
_atom_site_refinement_flags_posn
_atom_site_refinement_flags_adp
_atom_site_refinement_flags_occupancy
_atom_site_disorder_assembly
_atom_site_disorder_group
Cs1 Cs 0.0000 -0.5000 0.0000 0.0290(12) Uani 1 24 d S T P . .
Cs2 Cs 0.2500 -0.2500 0.2500 0.0021(7) Uani 1 24 d S T P . .
Ta1 Ta 0.37508(13) 0.12492(13) 0.37508(13) 0.0149(5) Uani 0.50(2) 6 d S T P . 1
Mo1 Mo 0.37508(13) 0.12492(13) 0.37508(13) 0.0149(5) Uani 0.50(2) 6 d S T P . 2
O1 O 0.2500 0.0658(17) 0.2500 0.0087(18) Uani 1 4 d S T P . .
O2 O 0.5000 0.1911(16) 0.5000 0.0087(18) Uani 1 4 d S T P . .

loop_
_atom_site_aniso_label
_atom_site_aniso_U_11
_atom_site_aniso_U_22
_atom_site_aniso_U_33
_atom_site_aniso_U_23
_atom_site_aniso_U_13
_atom_site_aniso_U_12
Cs1 0.0290(12) 0.0290(12) 0.0290(12) 0.000 0.000 0.000
Cs2 0.0021(7) 0.0021(7) 0.0021(7) 0.000 0.000 0.000
Ta1 0.0149(5) 0.0149(5) 0.0149(5) 0.0034(3) -0.0034(3) 0.0034(3)
Mo1 0.0149(5) 0.0149(5) 0.0149(5) 0.0034(3) -0.0034(3) 0.0034(3)
O1 0.010(3) 0.007(5) 0.010(3) 0.000 -0.004(4) 0.000
O2 0.010(3) 0.007(5) 0.010(3) 0.000 -0.004(4) 0.000

loop_
_atom_type_symbol
_atom_type_description
_atom_type_scat_dispersion_real
_atom_type_scat_dispersion_imag
_atom_type_scat_source
O O 0.0106 0.0060 'International Tables Vol C Tables 4.2.6.8 and 6.1.1.4'
Mo Mo -1.6832 0.6857 'International Tables Vol C Tables 4.2.6.8 and 6.1.1.4'
Cs Cs -0.3680 2.1192 'International Tables Vol C Tables 4.2.6.8 and 6.1.1.4'
Ta Ta -0.7052 6.5227 'International Tables Vol C Tables 4.2.6.8 and 6.1.1.4'

loop_
_geom_angle_atom_site_label_1
_geom_angle_atom_site_label_2
_geom_angle_atom_site_label_3
_geom_angle
_geom_angle_site_symmetry_1
_geom_angle_site_symmetry_3
O2 Cs1 O2 180.0 58_545 57_444
O2 Cs1 O2 90.000(1) 58_545 54_455
O2 Cs1 O2 90.0 57_444 54_455
O2 Cs1 O2 90.000(1) 58_545 53_444
O2 Cs1 O2 90.0 57_444 53_444
O2 Cs1 O2 180.0 54_455 53_444
O2 Cs1 O2 90.000(1) 58_545 50_554
O2 Cs1 O2 90.0 57_444 50_554
O2 Cs1 O2 90.0 54_455 50_554
O2 Cs1 O2 90.0 53_444 50_554
O2 Cs1 O2 90.000(1) 58_545 49_444
O2 Cs1 O2 90.0 57_444 49_444
O2 Cs1 O2 90.0 54_455 49_444
O2 Cs1 O2 90.0 53_444 49_444
O2 Cs1 O2 180.0 50_554 49_444
O2 Cs1 O1 100.5(3) 58_545 10_545
O2 Cs1 O1 79.5(3) 57_444 10_545
O2 Cs1 O1 134.04(5) 54_455 10_545
O2 Cs1 O1 45.96(5) 53_444 10_545
O2 Cs1 O1 134.04(5) 50_554 10_545
O2 Cs1 O1 45.96(5) 49_444 10_545
O2 Cs1 O1 134.04(5) 58_545 78_445
O2 Cs1 O1 45.96(5) 57_444 78_445
O2 Cs1 O1 100.5(3) 54_455 78_445
O2 Cs1 O1 79.5(3) 53_444 78_445
O2 Cs1 O1 134.04(5) 50_554 78_445
O2 Cs1 O1 45.96(5) 49_444 78_445
O1 Cs1 O1 42.5(4) 10_545 78_445
O2 Cs1 O1 134.04(5) 58_545 26_544
O2 Cs1 O1 45.96(5) 57_444 26_544
O2 Cs1 O1 134.04(5) 54_455 26_544
O2 Cs1 O1 45.96(5) 53_444 26_544
O2 Cs1 O1 100.5(3) 50_554 26_544
O2 Cs1 O1 79.5(3) 49_444 26_544
O1 Cs1 O1 42.5(4) 10_545 26_544
O1 Cs1 O1 42.5(4) 78_445 26_544
O2 Cs1 O1 100.5(3) 58_545 34_545
O2 Cs1 O1 79.5(3) 57_444 34_545
O2 Cs1 O1 45.96(5) 54_455 34_545
O2 Cs1 O1 134.04(5) 53_444 34_545
O2 Cs1 O1 45.96(5) 50_554 34_545
O2 Cs1 O1 134.04(5) 49_444 34_545
O1 Cs1 O1 158.9(5) 10_545 34_545
O1 Cs1 O1 118.90(5) 78_445 34_545
O1 Cs1 O1 118.90(5) 26_544 34_545
O2 Cs1 O1 45.96(5) 58_545 6
O2 Cs1 O1 134.04(5) 57_444 6
O2 Cs1 O1 100.5(3) 54_455 6
O2 Cs1 O1 79.5(3) 53_444 6
O2 Cs1 O1 45.96(5) 50_554 6
O2 Cs1 O1 134.04(5) 49_444 6
O1 Cs1 O1 118.90(5) 10_545 6
O1 Cs1 O1 158.9(5) 78_445 6
O1 Cs1 O1 118.90(5) 26_544 6
O1 Cs1 O1 76.8(4) 34_545 6
O2 Cs1 O1 45.96(5) 58_545 74_545
O2 Cs1 O1 134.04(5) 57_444 74_545
O2 Cs1 O1 45.96(5) 54_455 74_545
O2 Cs1 O1 134.04(5) 53_444 74_545
O2 Cs1 O1 100.5(3) 50_554 74_545
O2 Cs1 O1 79.5(3) 49_444 74_545
O1 Cs1 O1 118.90(5) 10_545 74_545
O1 Cs1 O1 118.90(5) 78_445 74_545
O1 Cs1 O1 158.9(5) 26_544 74_545
O1 Cs1 O1 76.8(4) 34_545 74_545
O1 Cs1 O1 76.8(4) 6 74_545
O1 Cs2 O1 90.0 . 34_545
O1 Cs2 O1 90.0 . 81_545
O1 Cs2 O1 180.0 34_545 81_545
O1 Cs2 O1 90.0 . 6
O1 Cs2 O1 90.0 34_545 6
O1 Cs2 O1 90.0 81_545 6
O1 Cs2 O1 90.0 . 29_545
O1 Cs2 O1 90.0 34_545 29_545
O1 Cs2 O1 90.0 81_545 29_545
O1 Cs2 O1 180.0 6 29_545
O1 Cs2 O1 180.0 . 74_545
O1 Cs2 O1 90.0 34_545 74_545
O1 Cs2 O1 90.0 81_545 74_545
O1 Cs2 O1 90.0 6 74_545
O1 Cs2 O1 90.0 29_545 74_545
O1 Cs2 O2 45.77(4) . 82_546
O1 Cs2 O2 99.5(3) 34_545 82_546
O1 Cs2 O2 80.5(3) 81_545 82_546
O1 Cs2 O2 134.23(4) 6 82_546
O1 Cs2 O2 45.77(4) 29_545 82_546
O1 Cs2 O2 134.23(4) 74_545 82_546
O1 Cs2 O2 45.77(4) . 30
O1 Cs2 O2 134.23(4) 34_545 30
O1 Cs2 O2 45.77(4) 81_545 30
O1 Cs2 O2 99.5(3) 6 30
O1 Cs2 O2 80.5(3) 29_545 30
O1 Cs2 O2 134.23(4) 74_545 30
O2 Cs2 O2 44.3(4) 82_546 30
O1 Cs2 O2 80.5(3) . 2_655
O1 Cs2 O2 134.23(4) 34_545 2_655
O1 Cs2 O2 45.77(4) 81_545 2_655
O1 Cs2 O2 134.23(4) 6 2_655
O1 Cs2 O2 45.77(4) 29_545 2_655
O1 Cs2 O2 99.5(3) 74_545 2_655
O2 Cs2 O2 44.3(4) 82_546 2_655
O2 Cs2 O2 44.3(4) 30 2_655
O1 Cs2 O2 134.23(4) . 58_545
O1 Cs2 O2 99.5(3) 34_545 58_545
O1 Cs2 O2 80.5(3) 81_545 58_545
O1 Cs2 O2 45.77(4) 6 58_545
O1 Cs2 O2 134.23(4) 29_545 58_545
O1 Cs2 O2 45.77(4) 74_545 58_545
O2 Cs2 O2 161.1(5) 82_546 58_545
O2 Cs2 O2 119.11(5) 30 58_545
O2 Cs2 O2 119.11(5) 2_655 58_545
O1 Cs2 O2 134.23(4) . 54_455
O1 Cs2 O2 45.77(4) 34_545 54_455
O1 Cs2 O2 134.23(4) 81_545 54_455
O1 Cs2 O2 99.5(3) 6 54_455
O1 Cs2 O2 80.5(3) 29_545 54_455
O1 Cs2 O2 45.77(4) 74_545 54_455
O2 Cs2 O2 119.11(5) 82_546 54_455
O2 Cs2 O2 161.1(5) 30 54_455
O2 Cs2 O2 119.11(5) 2_655 54_455
O2 Cs2 O2 75.1(4) 58_545 54_455
O1 Cs2 O2 80.5(3) . 50_554
O1 Cs2 O2 45.77(4) 34_545 50_554
O1 Cs2 O2 134.23(4) 81_545 50_554
O1 Cs2 O2 45.77(4) 6 50_554
O1 Cs2 O2 134.23(4) 29_545 50_554
O1 Cs2 O2 99.5(3) 74_545 50_554
O2 Cs2 O2 119.11(5) 82_546 50_554
O2 Cs2 O2 119.11(5) 30 50_554
O2 Cs2 O2 161.1(5) 2_655 50_554
O2 Cs2 O2 75.1(4) 58_545 50_554
O2 Cs2 O2 75.1(4) 54_455 50_554
O1 Ta1 O1 88.6(7) 30 58
O1 Ta1 O1 88.6(7) 30 .
O1 Ta1 O1 88.6(7) 58 .
O1 Ta1 O2 89.9(4) 30 .
O1 Ta1 O2 89.9(4) 58 .
O1 Ta1 O2 178.0(7) . .
O1 Ta1 O2 89.9(4) 30 82_546
O1 Ta1 O2 178.0(7) 58 82_546
O1 Ta1 O2 89.9(4) . 82_546
O2 Ta1 O2 91.5(6) . 82_546
O1 Ta1 O2 178.0(7) 30 30
O1 Ta1 O2 89.9(4) 58 30
O1 Ta1 O2 89.9(4) . 30
O2 Ta1 O2 91.5(6) . 30
O2 Ta1 O2 91.5(6) 82_546 30
O1 Ta1 Cs2 119.99(9) 30 .
O1 Ta1 Cs2 119.99(9) 58 .
O1 Ta1 Cs2 46.3(5) . .
O2 Ta1 Cs2 135.8(4) . .
O2 Ta1 Cs2 59.67(7) 82_546 .
O2 Ta1 Cs2 59.67(7) 30 .
O1 Ta1 Cs2 119.99(9) 30 73
O1 Ta1 Cs2 46.3(5) 58 73
O1 Ta1 Cs2 119.99(9) . 73
O2 Ta1 Cs2 59.67(7) . 73
O2 Ta1 Cs2 135.8(4) 82_546 73
O2 Ta1 Cs2 59.67(7) 30 73
Cs2 Ta1 Cs2 117.046(17) . 73
O1 Ta1 Cs2 46.3(5) 30 25
O1 Ta1 Cs2 119.99(8) 58 25
O1 Ta1 Cs2 119.99(9) . 25
O2 Ta1 Cs2 59.67(7) . 25
O2 Ta1 Cs2 59.67(7) 82_546 25
O2 Ta1 Cs2 135.8(4) 30 25
Cs2 Ta1 Cs2 117.046(17) . 25
Cs2 Ta1 Cs2 117.046(17) 73 25
O1 Ta1 Cs1 59.99(9) 30 49_565
O1 Ta1 Cs1 59.99(9) 58 49_565
O1 Ta1 Cs1 133.7(5) . 49_565
O2 Ta1 Cs1 44.2(4) . 49_565
O2 Ta1 Cs1 120.35(7) 82_546 49_565
O2 Ta1 Cs1 120.35(7) 30 49_565
Cs2 Ta1 Cs1 179.96(7) . 49_565
Cs2 Ta1 Cs1 63.0 73 49_565
Cs2 Ta1 Cs1 63.0 25 49_565
O1 Ta1 Cs1 59.99(9) 30 25
O1 Ta1 Cs1 133.7(5) 58 25
O1 Ta1 Cs1 59.99(9) . 25
O2 Ta1 Cs1 120.35(7) . 25
O2 Ta1 Cs1 44.2(4) 82_546 25
O2 Ta1 Cs1 120.35(7) 30 25
Cs2 Ta1 Cs1 63.0 . 25
Cs2 Ta1 Cs1 179.96(7) 73 25
Cs2 Ta1 Cs1 63.0 25 25
Cs1 Ta1 Cs1 117.025(17) 49_565 25
O1 Ta1 Cs1 133.7(5) 30 73
O1 Ta1 Cs1 59.99(9) 58 73
O1 Ta1 Cs1 59.99(9) . 73
O2 Ta1 Cs1 120.35(7) . 73
O2 Ta1 Cs1 120.35(7) 82_546 73
O2 Ta1 Cs1 44.2(4) 30 73
Cs2 Ta1 Cs1 63.0 . 73
Cs2 Ta1 Cs1 63.0 73 73
Cs2 Ta1 Cs1 179.96(7) 25 73
Cs1 Ta1 Cs1 117.025(17) 49_565 73
Cs1 Ta1 Cs1 117.025(17) 25 73
O1 Mo1 O1 88.6(7) 30 58
O1 Mo1 O1 88.6(7) 30 .
O1 Mo1 O1 88.6(7) 58 .
O1 Mo1 O2 89.9(4) 30 .
O1 Mo1 O2 89.9(4) 58 .
O1 Mo1 O2 178.0(7) . .
O1 Mo1 O2 89.9(4) 30 82_546
O1 Mo1 O2 178.0(7) 58 82_546
O1 Mo1 O2 89.9(4) . 82_546
O2 Mo1 O2 91.5(6) . 82_546
O1 Mo1 O2 178.0(7) 30 30
O1 Mo1 O2 89.9(4) 58 30
O1 Mo1 O2 89.9(4) . 30
O2 Mo1 O2 91.5(6) . 30
O2 Mo1 O2 91.5(6) 82_546 30
O1 Mo1 Cs2 119.99(9) 30 .
O1 Mo1 Cs2 119.99(9) 58 .
O1 Mo1 Cs2 46.3(5) . .
O2 Mo1 Cs2 135.8(4) . .
O2 Mo1 Cs2 59.67(7) 82_546 .
O2 Mo1 Cs2 59.67(7) 30 .
O1 Mo1 Cs2 119.99(9) 30 73
O1 Mo1 Cs2 46.3(5) 58 73
O1 Mo1 Cs2 119.99(9) . 73
O2 Mo1 Cs2 59.67(7) . 73
O2 Mo1 Cs2 135.8(4) 82_546 73
O2 Mo1 Cs2 59.67(7) 30 73
Cs2 Mo1 Cs2 117.046(17) . 73
O1 Mo1 Cs2 46.3(5) 30 25
O1 Mo1 Cs2 119.99(8) 58 25
O1 Mo1 Cs2 119.99(9) . 25
O2 Mo1 Cs2 59.67(7) . 25
O2 Mo1 Cs2 59.67(7) 82_546 25
O2 Mo1 Cs2 135.8(4) 30 25
Cs2 Mo1 Cs2 117.046(17) . 25
Cs2 Mo1 Cs2 117.046(17) 73 25
O1 Mo1 Cs1 59.99(9) 30 49_565
O1 Mo1 Cs1 59.99(9) 58 49_565
O1 Mo1 Cs1 133.7(5) . 49_565
O2 Mo1 Cs1 44.2(4) . 49_565
O2 Mo1 Cs1 120.35(7) 82_546 49_565
O2 Mo1 Cs1 120.35(7) 30 49_565
Cs2 Mo1 Cs1 179.96(7) . 49_565
Cs2 Mo1 Cs1 63.0 73 49_565
Cs2 Mo1 Cs1 63.0 25 49_565
O1 Mo1 Cs1 59.99(9) 30 25
O1 Mo1 Cs1 133.7(5) 58 25
O1 Mo1 Cs1 59.99(9) . 25
O2 Mo1 Cs1 120.35(7) . 25
O2 Mo1 Cs1 44.2(4) 82_546 25
O2 Mo1 Cs1 120.35(7) 30 25
Cs2 Mo1 Cs1 63.0 . 25
Cs2 Mo1 Cs1 179.96(7) 73 25
Cs2 Mo1 Cs1 63.0 25 25
Cs1 Mo1 Cs1 117.025(17) 49_565 25
O1 Mo1 Cs1 133.7(5) 30 73
O1 Mo1 Cs1 59.99(9) 58 73
O1 Mo1 Cs1 59.99(9) . 73
O2 Mo1 Cs1 120.35(7) . 73
O2 Mo1 Cs1 120.35(7) 82_546 73
O2 Mo1 Cs1 44.2(4) 30 73
Cs2 Mo1 Cs1 63.0 . 73
Cs2 Mo1 Cs1 63.0 73 73
Cs2 Mo1 Cs1 179.96(7) 25 73
Cs1 Mo1 Cs1 117.025(17) 49_565 73
Cs1 Mo1 Cs1 117.025(17) 25 73
Ta1 O1 Ta1 143.0(10) 51 .
Mo1 O1 Mo1 143.0(10) 51 .
Mo1 O1 Cs2 108.5(5) 51 .
Ta1 O1 Cs2 108.5(5) 51 .
Ta1 O1 Cs2 108.5(5) . .
Mo1 O1 Cs2 108.5(5) . .
Mo1 O1 Cs1 93.326(9) 51 73
Ta1 O1 Cs1 93.326(9) 51 73
Ta1 O1 Cs1 93.325(10) . 73
Mo1 O1 Cs1 93.325(10) . 73
Cs2 O1 Cs1 79.5(3) . 73
Mo1 O1 Cs1 93.326(10) 51 25
Ta1 O1 Cs1 93.326(10) 51 25
Ta1 O1 Cs1 93.325(10) . 25
Mo1 O1 Cs1 93.325(10) . 25
Cs2 O1 Cs1 79.5(3) . 25
Cs1 O1 Cs1 158.9(5) 73 25
Mo1 O2 Mo1 138.9(9) . 3_656
Ta1 O2 Ta1 138.9(9) . 3_656
Mo1 O2 Cs1 110.5(4) . 49_565
Ta1 O2 Cs1 110.5(4) . 49_565
Mo1 O2 Cs1 110.5(4) 3_656 49_565
Ta1 O2 Cs1 110.5(4) 3_656 49_565
Mo1 O2 Cs2 93.30(2) . 73
Ta1 O2 Cs2 93.30(2) . 73
Mo1 O2 Cs2 93.30(2) 3_656 73
Ta1 O2 Cs2 93.30(2) 3_656 73
Cs1 O2 Cs2 80.5(3) 49_565 73
Mo1 O2 Cs2 93.30(2) . 25
Ta1 O2 Cs2 93.30(2) . 25
Mo1 O2 Cs2 93.30(2) 3_656 25
Ta1 O2 Cs2 93.30(2) 3_656 25
Cs1 O2 Cs2 80.5(3) 49_565 25
Cs2 O2 Cs2 161.1(5) 73 25

loop_
_geom_bond_atom_site_label_1
_geom_bond_atom_site_label_2
_geom_bond_distance
_geom_bond_site_symmetry_2
Cs1 O2 3.213(17) 58_545
Cs1 O2 3.213(17) 57_444
Cs1 O2 3.213(17) 54_455
Cs1 O2 3.213(17) 53_444
Cs1 O2 3.213(17) 50_554
Cs1 O2 3.213(17) 49_444
Cs1 O1 3.740(3) 10_545
Cs1 O1 3.740(3) 78_445
Cs1 O1 3.740(3) 26_544
Cs1 O1 3.740(3) 34_545
Cs1 O1 3.740(3) 6
Cs1 O1 3.740(3) 74_545
Cs2 O1 3.284(17) .
Cs2 O1 3.284(17) 34_545
Cs2 O1 3.284(17) 81_545
Cs2 O1 3.284(17) 6
Cs2 O1 3.284(17) 29_545
Cs2 O1 3.284(17) 74_545
Cs2 O2 3.728(3) 82_546
Cs2 O2 3.728(3) 30
Cs2 O2 3.728(3) 2_655
Cs2 O2 3.728(3) 58_545
Cs2 O2 3.728(3) 54_455
Cs2 O2 3.728(3) 50_554
Ta1 O1 1.940(6) 30
Ta1 O1 1.940(6) 58
Ta1 O1 1.940(6) .
Ta1 O2 1.962(6) .
Ta1 O2 1.962(6) 82_546
Ta1 O2 1.962(6) 30
Ta1 Cs2 4.3114(4) 73
Ta1 Cs2 4.3114(4) 25
Ta1 Cs1 4.3118(4) 49_565
Ta1 Cs1 4.3118(4) 25
Ta1 Cs1 4.3118(4) 73
Mo1 O1 1.940(6) 30
Mo1 O1 1.940(6) 58
Mo1 O1 1.940(6) .
Mo1 O2 1.962(6) .
Mo1 O2 1.962(6) 82_546
Mo1 O2 1.962(6) 30
Mo1 Cs2 4.3114(4) 73
Mo1 Cs2 4.3114(4) 25
Mo1 Cs1 4.3118(4) 49_565
Mo1 Cs1 4.3118(4) 25
Mo1 Cs1 4.3118(4) 73
O1 Mo1 1.940(6) 51
O1 Ta1 1.940(6) 51
O1 Cs1 3.740(3) 73
O1 Cs1 3.740(3) 25
O2 Mo1 1.962(6) 3_656
O2 Ta1 1.962(6) 3_656
O2 Cs1 3.213(17) 49_565
O2 Cs2 3.728(3) 73
O2 Cs2 3.728(3) 25
